data_1565956
loop_
_publ_author_name
'Wildner, Manfred'
'Zakharov, Boris A.'
'Bogdanov, Nikita E.'
'Talla, Dominik'
'Boldyreva, Elena V.'
'Miletich, Ronald'

_publ_section_title
;
 Crystallography relevant to Mars and Galilean icy moons: crystal behavior
 of kieserite-type monohydrate sulfates at extraterrestrial conditions
 down to 15 K
;
_journal_issue 2
_journal_name_full IUCrJ
_journal_page_first 194
_journal_page_last 203
_journal_paper_doi 10.1107/S2052252521012720
_journal_volume 9
_journal_year 2022
_chemical_formula_sum 'Co H2 O5 S'
_chemical_formula_weight 173.01
_space_group_crystal_system monoclinic
_space_group_IT_number 15
_space_group_name_Hall '-C 2yc'
_space_group_name_H-M_alt 'C 1 2/c 1'
_atom_sites_solution_hydrogens difmap
_audit_creation_method SHELXL-2017/1
_cell_angle_alpha 90
_cell_angle_beta 118.497(10)
_cell_angle_gamma 90
_cell_formula_units_Z 4
_cell_length_a 6.9526(10)
_cell_length_b 7.6051(10)
_cell_length_c 7.6184(10)
_cell_measurement_temperature 233(2)
_cell_volume 354.02(9)
_computing_structure_refinement 'SHELXL-2017/1 (Sheldrick, 2017)'
_diffrn_ambient_temperature 233(2)
_diffrn_measured_fraction_theta_full 0.997
_diffrn_measured_fraction_theta_max 0.999
_diffrn_radiation_type MoK\a
_diffrn_radiation_wavelength 0.71073
_diffrn_reflns_av_R_equivalents 0.0197
_diffrn_reflns_av_unetI/netI 0.0085
_diffrn_reflns_Laue_measured_fraction_full 0.997
_diffrn_reflns_Laue_measured_fraction_max 0.999
_diffrn_reflns_limit_h_max 12
_diffrn_reflns_limit_h_min -12
_diffrn_reflns_limit_k_max 13
_diffrn_reflns_limit_k_min -13
_diffrn_reflns_limit_l_max 13
_diffrn_reflns_limit_l_min -13
_diffrn_reflns_number 11496
_diffrn_reflns_point_group_measured_fraction_full 0.997
_diffrn_reflns_point_group_measured_fraction_max 0.999
_diffrn_reflns_theta_full 25.242
_diffrn_reflns_theta_max 39.968
_diffrn_reflns_theta_min 4.229
_exptl_absorpt_coefficient_mu 5.317
_exptl_absorpt_correction_T_max 0.7479
_exptl_absorpt_correction_T_min 0.5767
_exptl_absorpt_correction_type multi-scan
_exptl_absorpt_process_details
;
 SADABS 2016/2: Krause, L., Herbst-Irmer, R., Sheldrick G.M. & Stalke D.,
 J. Appl. Cryst. 48 (2015) 3-10
;
_exptl_crystal_density_diffrn 3.246
_exptl_crystal_F_000 340
_refine_diff_density_max 0.468
_refine_diff_density_min -0.406
_refine_diff_density_rms 0.076
_refine_ls_extinction_coef 0.0223(10)
_refine_ls_extinction_expression Fc^*^=kFc[1+0.001xFc^2^\l^3^/sin(2\q)]^-1/4^
_refine_ls_extinction_method 'SHELXL-2017/1 (Sheldrick 2017)'
_refine_ls_goodness_of_fit_ref 1.161
_refine_ls_hydrogen_treatment refall
_refine_ls_matrix_type full
_refine_ls_number_parameters 40
_refine_ls_number_reflns 1101
_refine_ls_number_restraints 0
_refine_ls_restrained_S_all 1.161
_refine_ls_R_factor_all 0.0123
_refine_ls_R_factor_gt 0.0122
_refine_ls_shift/su_max 0.001
_refine_ls_shift/su_mean 0.000
_refine_ls_structure_factor_coef Fsqd
_refine_ls_weighting_details 'w=1/[\s^2^(Fo^2^)+(0.0130P)^2^+0.2800P] where P=(Fo^2^+2Fc^2^)/3'
_refine_ls_weighting_scheme calc
_refine_ls_wR_factor_gt 0.0318
_refine_ls_wR_factor_ref 0.0319
_reflns_Friedel_coverage 0.000
_reflns_number_gt 1095
_reflns_number_total 1101
_reflns_threshold_expression 'I > 2\s(I)'
_cod_data_source_file lt5044.cif
_cod_data_source_block CoSO4H2O_N2_233K
_cod_depositor_comments 'Adding full bibliography for 1565934--1565967.cif.'
_cod_original_sg_symbol_H-M 'C 2/c'
_cod_database_code 1565956
_shelx_shelxl_version_number 2017/1
_shelx_space_group_comment
;
The symmetry employed for this shelxl refinement is uniquely defined
by the following loop, which should always be used as a source of
symmetry information in preference to the above space-group names.
They are only intended as comments.
;

loop_
_space_group_symop_operation_xyz
'x, y, z'
'-x, y, -z+1/2'
'x+1/2, y+1/2, z'
'-x+1/2, y+1/2, -z+1/2'
'-x, -y, -z'
'x, -y, z-1/2'
'-x+1/2, -y+1/2, -z'
'x+1/2, -y+1/2, z-1/2'

loop_
_atom_site_label
_atom_site_type_symbol
_atom_site_fract_x
_atom_site_fract_y
_atom_site_fract_z
_atom_site_U_iso_or_equiv
_atom_site_adp_type
_atom_site_occupancy
_atom_site_site_symmetry_order
_atom_site_calc_flag
_atom_site_refinement_flags_posn
_atom_site_refinement_flags_adp
_atom_site_refinement_flags_occupancy
_atom_site_disorder_assembly
_atom_site_disorder_group
Co Co 0.000000 0.500000 0.000000 0.00568(4) Uani 1 2 d S . P . .
S S 0.000000 0.15433(3) 0.250000 0.00510(4) Uani 1 2 d S T P . .
O1 O 0.17242(8) 0.04355(7) 0.40080(8) 0.01078(8) Uani 1 1 d . . . . .
O2 O 0.09802(8) 0.26722(6) 0.15443(7) 0.00931(8) Uani 1 1 d . . . . .
O3 O 0.000000 0.63819(9) 0.250000 0.00832(10) Uani 1 2 d S T P . .
H H 0.103(2) 0.704(2) 0.294(2) 0.026(4) Uiso 1 1 d . . . . .

loop_
_atom_site_aniso_label
_atom_site_aniso_U_11
_atom_site_aniso_U_22
_atom_site_aniso_U_33
_atom_site_aniso_U_23
_atom_site_aniso_U_13
_atom_site_aniso_U_12
Co 0.00537(5) 0.00567(5) 0.00604(5) 0.00038(3) 0.00275(4) -0.00009(3)
S 0.00412(7) 0.00475(7) 0.00634(7) 0.000 0.00242(5) 0.000
O1 0.00670(16) 0.01221(19) 0.01247(18) 0.00609(15) 0.00380(14) 0.00322(14)
O2 0.00939(17) 0.00810(17) 0.01282(18) 0.00394(14) 0.00722(15) 0.00123(13)
O3 0.0083(2) 0.0087(2) 0.0083(2) 0.000 0.00431(19) 0.000

loop_
_atom_type_symbol
_atom_type_description
_atom_type_scat_dispersion_real
_atom_type_scat_dispersion_imag
_atom_type_scat_source
O O 0.0106 0.0060 'International Tables Vol C Tables 4.2.6.8 and 6.1.1.4'
H H 0.0000 0.0000 'International Tables Vol C Tables 4.2.6.8 and 6.1.1.4'
S S 0.1246 0.1234 'International Tables Vol C Tables 4.2.6.8 and 6.1.1.4'
Co Co 0.3494 0.9721 'International Tables Vol C Tables 4.2.6.8 and 6.1.1.4'

loop_
_geom_angle_atom_site_label_1
_geom_angle_atom_site_label_2
_geom_angle_atom_site_label_3
_geom_angle
_geom_angle_site_symmetry_1
_geom_angle_site_symmetry_3
_geom_angle_publ_flag
O2 Co O2 180.0 . 5_565 ?
O2 Co O1 94.49(2) . 8_455 ?
O2 Co O1 85.50(2) 5_565 8_455 ?
O2 Co O1 85.51(2) . 4 ?
O2 Co O1 94.50(2) 5_565 4 ?
O1 Co O1 180.0 8_455 4 ?
O2 Co O3 86.93(2) . 5_565 ?
O2 Co O3 93.07(2) 5_565 5_565 ?
O1 Co O3 93.616(17) 8_455 5_565 ?
O1 Co O3 86.384(17) 4 5_565 ?
O2 Co O3 93.07(2) . . ?
O2 Co O3 86.93(2) 5_565 . ?
O1 Co O3 86.384(17) 8_455 . ?
O1 Co O3 93.616(17) 4 . ?
O3 Co O3 180.0 5_565 . ?
O2 Co O2 81.701(13) . 8_455 ?
O2 Co O2 98.299(14) 5_565 8_455 ?
O1 Co O2 43.188(17) 8_455 8_455 ?
O1 Co O2 136.812(17) 4 8_455 ?
O3 Co O2 52.000(13) 5_565 8_455 ?
O3 Co O2 128.000(13) . 8_455 ?
O2 Co O2 98.299(14) . 4 ?
O2 Co O2 81.701(14) 5_565 4 ?
O1 Co O2 136.812(17) 8_455 4 ?
O1 Co O2 43.188(17) 4 4 ?
O3 Co O2 127.999(13) 5_565 4 ?
O3 Co O2 52.001(13) . 4 ?
O2 Co O2 180.0 8_455 4 ?
O2 Co O2 137.452(18) . 6_565 ?
O2 Co O2 42.550(19) 5_565 6_565 ?
O1 Co O2 112.60(2) 8_455 6_565 ?
O1 Co O2 67.40(2) 4 6_565 ?
O3 Co O2 60.28(2) 5_565 6_565 ?
O3 Co O2 119.72(2) . 6_565 ?
O2 Co O2 95.840(16) 8_455 6_565 ?
O2 Co O2 84.159(16) 4 6_565 ?
O2 Co O2 42.548(18) . 2 ?
O2 Co O2 137.450(18) 5_565 2 ?
O1 Co O2 67.40(2) 8_455 2 ?
O1 Co O2 112.60(2) 4 2 ?
O3 Co O2 119.72(2) 5_565 2 ?
O3 Co O2 60.28(2) . 2 ?
O2 Co O2 84.160(16) 8_455 2 ?
O2 Co O2 95.841(16) 4 2 ?
O2 Co O2 180.0 6_565 2 ?
O1 S O1 109.91(5) 2 . ?
O1 S O2 110.05(3) 2 . ?
O1 S O2 108.74(3) . . ?
O1 S O2 108.74(3) 2 2 ?
O1 S O2 110.04(3) . 2 ?
O2 S O2 109.36(4) . 2 ?
S O1 Co 136.76(3) . 4_545 ?
S O1 O2 35.878(18) . . ?
Co O1 O2 100.92(2) 4_545 . ?
S O1 O1 35.05(2) . 2 ?
Co O1 O1 140.97(4) 4_545 2 ?
O2 O1 O1 60.50(2) . 2 ?
S O1 O2 35.220(19) . 2 ?
Co O1 O2 144.12(3) 4_545 2 ?
O2 O1 O2 60.38(3) . 2 ?
O1 O1 O2 59.69(2) 2 2 ?
S O1 O2 128.83(3) . 4_545 ?
Co O1 O2 47.218(15) 4_545 4_545 ?
O2 O1 O2 109.96(2) . 4_545 ?
O1 O1 O2 103.74(2) 2 4_545 ?
O2 O1 O2 163.09(3) 2 4_545 ?
S O1 O3 169.63(3) . 7_556 ?
Co O1 O3 48.535(13) 4_545 7_556 ?
O2 O1 O3 146.94(3) . 7_556 ?
O1 O1 O3 150.098(19) 2 7_556 ?
O2 O1 O3 134.47(3) 2 7_556 ?
O2 O1 O3 61.537(18) 4_545 7_556 ?
S O1 O2 114.38(3) . 8_556 ?
Co O1 O2 42.727(16) 4_545 8_556 ?
O2 O1 O2 86.70(2) . 8_556 ?
O1 O1 O2 147.01(2) 2 8_556 ?
O2 O1 O2 102.67(3) 2 8_556 ?
O2 O1 O2 89.95(2) 4_545 8_556 ?
O3 O1 O2 62.51(2) 7_556 8_556 ?
S O1 O3 92.69(3) . 3_545 ?
Co O1 O3 44.713(14) 4_545 3_545 ?
O2 O1 O3 57.682(19) . 3_545 ?
O1 O1 O3 102.77(3) 2 3_545 ?
O2 O1 O3 114.95(3) 2 3_545 ?
O2 O1 O3 62.78(2) 4_545 3_545 ?
O3 O1 O3 93.25(2) 7_556 3_545 ?
O2 O1 O3 56.953(17) 8_556 3_545 ?
S O1 O2 125.55(3) . 6_556 ?
Co O1 O2 97.30(2) 4_545 6_556 ?
O2 O1 O2 161.00(3) . 6_556 ?
O1 O1 O2 101.51(2) 2 6_556 ?
O2 O1 O2 106.50(2) 2 6_556 ?
O2 O1 O2 78.84(2) 4_545 6_556 ?
O3 O1 O2 52.038(16) 7_556 6_556 ?
O2 O1 O2 110.62(2) 8_556 6_556 ?
O3 O1 O2 138.32(2) 3_545 6_556 ?
S O1 O2 111.53(3) . 7_556 ?
Co O1 O2 77.58(2) 4_545 7_556 ?
O2 O1 O2 108.15(3) . 7_556 ?
O1 O1 O2 138.89(3) 2 7_556 ?
O2 O1 O2 80.06(2) 2 7_556 ?
O2 O1 O2 116.82(2) 4_545 7_556 ?
O3 O1 O2 58.88(2) 7_556 7_556 ?
O2 O1 O2 44.764(19) 8_556 7_556 ?
O3 O1 O2 101.47(2) 3_545 7_556 ?
O2 O1 O2 80.970(16) 6_556 7_556 ?
S O1 O3 103.76(3) . 1_545 ?
Co O1 O3 97.58(2) 4_545 1_545 ?
O2 O1 O3 118.80(3) . 1_545 ?
O1 O1 O3 68.713(11) 2 1_545 ?
O2 O1 O3 118.17(2) 2 1_545 ?
O2 O1 O3 51.994(17) 4_545 1_545 ?
O3 O1 O3 82.542(18) 7_556 1_545 ?
O2 O1 O3 138.50(2) 8_556 1_545 ?
O3 O1 O3 107.31(2) 3_545 1_545 ?
O2 O1 O3 52.710(14) 6_556 1_545 ?
O2 O1 O3 132.762(18) 7_556 1_545 ?
S O2 Co 132.44(3) . . ?
S O2 O1 35.383(17) . . ?
Co O2 O1 161.44(3) . . ?
S O2 O1 34.736(19) . 2 ?
Co O2 O1 119.25(3) . 2 ?
O1 O2 O1 59.81(3) . 2 ?
S O2 O2 35.32(2) . 2 ?
Co O2 O2 102.487(19) . 2 ?
O1 O2 O2 60.20(2) . 2 ?
O1 O2 O2 59.41(2) 2 2 ?
S O2 O3 108.32(3) . 3_545 ?
Co O2 O3 118.90(2) . 3_545 ?
O1 O2 O3 73.96(2) . 3_545 ?
O1 O2 O3 114.08(3) 2 3_545 ?
O2 O2 O3 129.90(3) 2 3_545 ?
S O2 O1 159.88(3) . 4 ?
Co O2 O1 47.276(17) . 4 ?
O1 O2 O1 136.61(2) . 4 ?
O1 O2 O1 163.09(3) 2 4 ?
O2 O2 O1 128.095(18) 2 4 ?
O3 O2 O1 73.90(2) 3_545 4 ?
S O2 O3 137.01(3) . 5_565 ?
Co O2 O3 48.272(17) . 5_565 ?
O1 O2 O3 149.03(3) . 5_565 ?
O1 O2 O3 102.69(3) 2 5_565 ?
O2 O2 O3 136.17(3) 2 5_565 ?
O3 O2 O3 93.693(19) 3_545 5_565 ?
O1 O2 O3 61.052(19) 4 5_565 ?
S O2 O1 92.89(3) . 8_455 ?
Co O2 O1 42.777(14) . 8_455 ?
O1 O2 O1 128.21(3) . 8_455 ?
O1 O2 O1 77.33(3) 2 8_455 ?
O2 O2 O1 73.97(3) 2 8_455 ?
O3 O2 O1 156.09(2) 3_545 8_455 ?
O1 O2 O1 90.05(2) 4 8_455 ?
O3 O2 O1 62.705(18) 5_565 8_455 ?
S O2 O3 102.08(3) . . ?
Co O2 O3 45.029(13) . . ?
O1 O2 O3 117.09(2) . . ?
O1 O2 O3 116.45(2) 2 . ?
O2 O2 O3 66.759(11) 2 . ?
O3 O2 O3 125.83(2) 3_545 . ?
O1 O2 O3 63.335(18) 4 . ?
O3 O2 O3 93.300(17) 5_565 . ?
O1 O2 O3 56.827(14) 8_455 . ?
S O2 O1 96.41(3) . 6 ?
Co O2 O1 112.96(2) . 6 ?
O1 O2 O1 85.031(18) . 6 ?
O1 O2 O1 73.50(2) 2 6 ?
O2 O2 O1 130.742(16) 2 6 ?
O3 O2 O1 57.333(17) 3_545 6 ?
O1 O2 O1 101.16(2) 4 6 ?
O3 O2 O1 64.74(2) 5_565 6 ?
O1 O2 O1 110.61(2) 8_455 6 ?
O3 O2 O1 157.88(2) . 6 ?
S O2 O1 81.91(2) . 7_556 ?
Co O2 O1 94.47(2) . 7_556 ?
O1 O2 O1 71.85(3) . 7_556 ?
O1 O2 O1 116.06(3) 2 7_556 ?
O2 O2 O1 61.26(2) 2 7_556 ?
O3 O2 O1 87.17(2) 3_545 7_556 ?
O1 O2 O1 78.204(17) 4 7_556 ?
O3 O2 O1 137.04(2) 5_565 7_556 ?
O1 O2 O1 107.16(2) 8_455 7_556 ?
O3 O2 O1 53.877(13) . 7_556 ?
O1 O2 O1 142.226(19) 6 7_556 ?
Co O3 Co 122.22(3) . 2 ?
Co O3 O2 111.718(15) . 3_455 ?
Co O3 O2 88.820(13) 2 3_455 ?
Co O3 O2 88.819(14) . 4 ?
Co O3 O2 111.719(15) 2 4 ?
O2 O3 O2 137.60(4) 3_455 4 ?
Co O3 O1 45.081(14) . 8_455 ?
Co O3 O1 104.19(3) 2 8_455 ?
O2 O3 O1 70.629(19) 3_455 8_455 ?
O2 O3 O1 132.590(17) 4 8_455 ?
Co O3 O1 104.19(3) . 7_556 ?
Co O3 O1 45.081(15) 2 7_556 ?
O2 O3 O1 132.591(17) 3_455 7_556 ?
O2 O3 O1 70.629(18) 4 7_556 ?
O1 O3 O1 123.01(4) 8_455 7_556 ?
Co O3 O2 161.52(3) . 6_566 ?
Co O3 O2 44.795(12) 2 6_566 ?
O2 O3 O2 83.435(18) 3_455 6_566 ?
O2 O3 O2 86.31(2) 4 6_566 ?
O1 O3 O2 140.754(18) 8_455 6_566 ?
O1 O3 O2 57.410(18) 7_556 6_566 ?
Co O3 O2 44.795(12) . 5_565 ?
Co O3 O2 161.52(3) 2 5_565 ?
O2 O3 O2 86.306(19) 3_455 5_565 ?
O2 O3 O2 83.434(18) 4 5_565 ?
O1 O3 O2 57.410(18) 8_455 5_565 ?
O1 O3 O2 140.754(18) 7_556 5_565 ?
O2 O3 O2 151.38(3) 6_566 5_565 ?
Co O3 O2 41.905(15) . . ?
Co O3 O2 81.74(2) 2 . ?
O2 O3 O2 125.83(2) 3_455 . ?
O2 O3 O2 94.543(15) 4 . ?
O1 O3 O2 60.66(2) 8_455 . ?
O1 O3 O2 67.25(2) 7_556 . ?
O2 O3 O2 120.78(2) 6_566 . ?
O2 O3 O2 86.700(17) 5_565 . ?
Co O3 O2 81.74(2) . 2 ?
Co O3 O2 41.904(15) 2 2 ?
O2 O3 O2 94.542(15) 3_455 2 ?
O2 O3 O2 125.83(2) 4 2 ?
O1 O3 O2 67.25(2) 8_455 2 ?
O1 O3 O2 60.66(2) 7_556 2 ?
O2 O3 O2 86.700(17) 6_566 2 ?
O2 O3 O2 120.78(2) 5_565 2 ?
O2 O3 O2 46.48(2) . 2 ?
Co O3 O1 121.44(2) . 3_455 ?
Co O3 O1 41.670(12) 2 3_455 ?
O2 O3 O1 48.360(15) 3_455 3_455 ?
O2 O3 O1 146.425(17) 4 3_455 ?
O1 O3 O1 80.451(18) 8_455 3_455 ?
O1 O3 O1 86.75(2) 7_556 3_455 ?
O2 O3 O1 60.342(16) 6_566 3_455 ?
O2 O3 O1 127.599(16) 5_565 3_455 ?
O2 O3 O1 99.25(2) . 3_455 ?
O2 O3 O1 53.888(15) 2 3_455 ?
Co O3 O1 41.670(12) . 4 ?
Co O3 O1 121.44(2) 2 4 ?
O2 O3 O1 146.425(17) 3_455 4 ?
O2 O3 O1 48.360(15) 4 4 ?
O1 O3 O1 86.75(2) 8_455 4 ?
O1 O3 O1 80.451(18) 7_556 4 ?
O2 O3 O1 127.599(16) 6_566 4 ?
O2 O3 O1 60.342(17) 5_565 4 ?
O2 O3 O1 53.888(15) . 4 ?
O2 O3 O1 99.25(2) 2 4 ?
O1 O3 O1 153.02(3) 3_455 4 ?
Co O3 H 107.2(11) . . ?
Co O3 H 107.8(11) 2 . ?
O2 O3 H 118.9(11) 3_455 . ?
O2 O3 H 20.9(11) 4 . ?
O1 O3 H 146.6(11) 8_455 . ?
O1 O3 H 76.1(11) 7_556 . ?
O2 O3 H 72.0(11) 6_566 . ?
O2 O3 H 90.1(11) 5_565 . ?
O2 O3 H 114.7(11) . . ?
O2 O3 H 136.7(11) 2 . ?
O1 O3 H 131.1(11) 3_455 . ?
O1 O3 H 68.5(11) 4 . ?
Co O3 H 107.8(11) . 2 ?
Co O3 H 107.2(11) 2 2 ?
O2 O3 H 20.9(11) 3_455 2 ?
O2 O3 H 118.9(11) 4 2 ?
O1 O3 H 76.1(11) 8_455 2 ?
O1 O3 H 146.6(11) 7_556 2 ?
O2 O3 H 90.1(11) 6_566 2 ?
O2 O3 H 72.0(11) 5_565 2 ?
O2 O3 H 136.7(11) . 2 ?
O2 O3 H 114.7(11) 2 2 ?
O1 O3 H 68.5(11) 3_455 2 ?
O1 O3 H 131.1(11) 4 2 ?
H O3 H 103(2) . 2 ?

loop_
_geom_bond_atom_site_label_1
_geom_bond_atom_site_label_2
_geom_bond_distance
_geom_bond_site_symmetry_2
_geom_bond_publ_flag
Co O2 2.0537(5) . ?
Co O2 2.0537(5) 5_565 ?
Co O1 2.0556(6) 8_455 ?
Co O1 2.0556(6) 4 ?
Co O3 2.1753(4) 5_565 ?
Co O3 2.1753(4) . ?
Co O2 3.4425(6) 8_455 ?
Co O2 3.4425(6) 4 ?
Co O2 3.4988(6) 6_565 ?
Co O2 3.4988(6) 2 ?
S O1 1.4672(5) 2 ?
S O1 1.4672(5) . ?
S O2 1.4850(5) . ?
S O2 1.4850(5) 2 ?
O1 O2 2.3995(7) . ?
O1 O1 2.4023(11) 2 ?
O1 O2 2.4189(7) 2 ?
O1 O2 2.7895(8) 4_545 ?
O1 O3 2.8971(7) 7_556 ?
O1 O2 3.0174(8) 8_556 ?
O1 O3 3.0857(6) 3_545 ?
O1 O2 3.2466(8) 6_556 ?
O1 O2 3.3075(9) 7_556 ?
O1 O3 3.3085(9) 1_545 ?
O2 O2 2.4233(10) 2 ?
O2 O3 2.7134(7) 3_545 ?
O2 O3 2.9106(6) 5_565 ?
O2 O3 3.0704(9) . ?
O3 H 0.808(15) . ?
O3 H 0.808(15) 2 ?

loop_
_geom_hbond_atom_site_label_D
_geom_hbond_atom_site_label_H
_geom_hbond_atom_site_label_A
_geom_hbond_distance_DH
_geom_hbond_distance_HA
_geom_hbond_distance_DA
_geom_hbond_angle_DHA
_geom_hbond_site_symmetry_A
_geom_hbond_publ_flag
O3 H O2 0.808(15) 1.979(15) 2.7134(7) 150.8(16) 4 yes
